data_7050706
loop_
_publ_author_name
'Lee, Derek Y. K.'
'Lam, Michael H. W.'
'Wong, Wai-Yeung'

_publ_section_title
;
 A novel molecular luminescent sensor for metal ions using deprotonated
 tetramethylpropane-1,1,3,3-tetracarboxylate as ionophore
;
_journal_issue 3
_journal_name_full 'New Journal of Chemistry'
_journal_page_first 330
_journal_paper_doi 10.1039/b108087n
_journal_volume 26
_journal_year 2002
_chemical_formula_sum 'C32 H38 Cl2 N2 O16 Pd'
_chemical_formula_weight 883.94
_chemical_name_systematic
; 
? 
;
_space_group_IT_number 14
_symmetry_cell_setting monoclinic
_symmetry_space_group_name_Hall '-P 2yn'
_symmetry_space_group_name_H-M 'P 1 21/n 1'
_atom_sites_solution_hydrogens geom
_atom_sites_solution_primary direct
_atom_sites_solution_secondary difmap
_audit_creation_method SHELXL-97
_cell_angle_alpha 90.00
_cell_angle_beta 100.8310(10)
_cell_angle_gamma 90.00
_cell_formula_units_Z 2
_cell_length_a 9.5535(6)
_cell_length_b 9.6338(7)
_cell_length_c 21.1761(14)
_cell_measurement_temperature 293(2)
_cell_volume 1914.3(2)
_computing_data_reduction SAINT
_computing_structure_refinement 'SHELXL-97 (Sheldrick, 1997)'
_computing_structure_solution 'SHELXS-97 (Sheldrick, 1990)'
_diffrn_ambient_temperature 293(2)
_diffrn_measured_fraction_theta_full 0.976
_diffrn_measured_fraction_theta_max 0.976
_diffrn_measurement_device_type 'Smart CCD'
_diffrn_radiation_monochromator graphite
_diffrn_radiation_source 'fine-focus sealed tube'
_diffrn_radiation_type MoK\a
_diffrn_radiation_wavelength 0.71073
_diffrn_reflns_av_R_equivalents 0.0230
_diffrn_reflns_av_sigmaI/netI 0.0349
_diffrn_reflns_limit_h_max 12
_diffrn_reflns_limit_h_min -10
_diffrn_reflns_limit_k_max 8
_diffrn_reflns_limit_k_min -12
_diffrn_reflns_limit_l_max 27
_diffrn_reflns_limit_l_min -27
_diffrn_reflns_number 10918
_diffrn_reflns_theta_full 27.52
_diffrn_reflns_theta_max 27.52
_diffrn_reflns_theta_min 1.96
_exptl_absorpt_coefficient_mu 0.697
_exptl_crystal_colour colorless
_exptl_crystal_density_diffrn 1.534
_exptl_crystal_density_method 'not measured'
_exptl_crystal_description block
_exptl_crystal_F_000 904
_exptl_crystal_size_max 0.30
_exptl_crystal_size_mid 0.18
_exptl_crystal_size_min 0.15
_refine_diff_density_max 1.302
_refine_diff_density_min -0.944
_refine_diff_density_rms 0.074
_refine_ls_extinction_coef 0.0011(6)
_refine_ls_extinction_expression Fc^*^=kFc[1+0.001xFc^2^\l^3^/sin(2\q)]^-1/4^
_refine_ls_extinction_method SHELXL
_refine_ls_goodness_of_fit_ref 1.051
_refine_ls_hydrogen_treatment mixed
_refine_ls_matrix_type full
_refine_ls_number_parameters 242
_refine_ls_number_reflns 4314
_refine_ls_number_restraints 0
_refine_ls_restrained_S_all 1.051
_refine_ls_R_factor_all 0.0594
_refine_ls_R_factor_gt 0.0393
_refine_ls_shift/su_max 0.031
_refine_ls_shift/su_mean 0.006
_refine_ls_structure_factor_coef Fsqd
_refine_ls_weighting_details 'calc w=1/[\s^2^(Fo^2^)+(0.0746P)^2^+0.0000P] where P=(Fo^2^+2Fc^2^)/3'
_refine_ls_weighting_scheme calc
_refine_ls_wR_factor_gt 0.1182
_refine_ls_wR_factor_ref 0.1271
_reflns_number_gt 3060
_reflns_number_total 4314
_reflns_threshold_expression >2sigma(I)
_cod_data_source_file b108087n.txt
_cod_data_source_block wy0372wm
_cod_depositor_comments
;
The following automatic conversions were performed:
'_symmetry_cell_setting' value 'Monoclinic' changed to 'monoclinic'
according to '/home/saulius/struct/CIF-dictionaries/cif_core.dic'
dictionary named 'cif_core.dic' version 2.4.1 from 2010-06-29.

Automatic conversion script
Id: cif_fix_enum 1527 2010-12-29 10:47:43Z saulius 
;
_cod_original_sg_symbol_H-M P21/n
_cod_database_code 7050706

loop_
_symmetry_equiv_pos_as_xyz
'x, y, z'
'-x+1/2, y+1/2, -z+1/2'
'-x, -y, -z'
'x-1/2, -y-1/2, z-1/2'

loop_
_atom_site_label
_atom_site_type_symbol
_atom_site_fract_x
_atom_site_fract_y
_atom_site_fract_z
_atom_site_U_iso_or_equiv
_atom_site_adp_type
_atom_site_occupancy
_atom_site_symmetry_multiplicity
_atom_site_calc_flag
_atom_site_refinement_flags
_atom_site_disorder_assembly
_atom_site_disorder_group
C1 C 0.9012(3) 0.1123(3) 0.11347(13) 0.0389(7) Uani 1 1 d . . .
H1A H 0.8653 0.1831 0.0852 0.047 Uiso 1 1 calc R . .
C2 C 0.8860(3) 0.1220(3) 0.17671(13) 0.0378(7) Uani 1 1 d . . .
H2A H 0.8451 0.2008 0.1910 0.045 Uiso 1 1 calc R . .
C3 C 0.9312(3) 0.0150(3) 0.21901(14) 0.0336(6) Uani 1 1 d . . .
C4 C 0.9936(3) -0.0985(3) 0.19483(14) 0.0416(7) Uani 1 1 d . . .
H4A H 1.0231 -0.1742 0.2212 0.050 Uiso 1 1 calc R . .
C5 C 1.0120(3) -0.0993(3) 0.13188(14) 0.0430(7) Uani 1 1 d . . .
H5A H 1.0579 -0.1744 0.1172 0.052 Uiso 1 1 calc R . .
C6 C 0.9210(3) 0.0203(3) 0.28973(14) 0.0346(7) Uani 1 1 d . . .
H6A H 0.9322 -0.0744 0.3068 0.041 Uiso 1 1 calc R . .
C7 C 0.7747(3) 0.0771(3) 0.30119(12) 0.0339(6) Uani 1 1 d . . .
H7A H 0.7752 0.1789 0.3014 0.041 Uiso 1 1 calc R . .
C8 C 0.6553(3) 0.0227(3) 0.24832(15) 0.0377(8) Uani 1 1 d . . .
C9 C 0.4742(5) 0.0857(5) 0.16078(19) 0.0805(13) Uani 1 1 d . . .
H9A H 0.4300 0.1674 0.1400 0.121 Uiso 1 1 calc R . .
H9B H 0.4038 0.0305 0.1761 0.121 Uiso 1 1 calc R . .
H9C H 0.5159 0.0326 0.1307 0.121 Uiso 1 1 calc R . .
C10 C 0.7415(4) 0.0221(3) 0.36395(15) 0.0432(8) Uani 1 1 d . . .
C11 C 0.6028(5) 0.0636(6) 0.4443(2) 0.0924(16) Uani 1 1 d . . .
H11A H 0.5337 0.1291 0.4536 0.139 Uiso 1 1 calc R . .
H11B H 0.6843 0.0640 0.4786 0.139 Uiso 1 1 calc R . .
H11C H 0.5615 -0.0275 0.4402 0.139 Uiso 1 1 calc R . .
C12 C 1.0478(3) 0.1083(3) 0.32528(14) 0.0410(7) Uani 1 1 d . . .
H12A H 1.0381 0.2017 0.3066 0.049 Uiso 1 1 calc R . .
C13 C 1.0566(4) 0.1239(4) 0.39794(15) 0.0533(9) Uani 1 1 d . . .
C14 C 0.9624(5) 0.2416(6) 0.4786(2) 0.0872(15) Uani 1 1 d . . .
H14A H 0.8887 0.3074 0.4820 0.131 Uiso 1 1 calc R . .
H14B H 1.0532 0.2793 0.4982 0.131 Uiso 1 1 calc R . .
H14C H 0.9455 0.1572 0.5001 0.131 Uiso 1 1 calc R . .
C15 C 1.1904(4) 0.0520(5) 0.31650(17) 0.0536(9) Uani 1 1 d . . .
C16 C 1.3305(5) -0.1533(6) 0.3223(3) 0.111(2) Uani 1 1 d . . .
H16A H 1.3219 -0.2510 0.3297 0.166 Uiso 1 1 calc R . .
H16B H 1.4052 -0.1153 0.3544 0.166 Uiso 1 1 calc R . .
H16C H 1.3528 -0.1389 0.2805 0.166 Uiso 1 1 calc R . .
Cl1 Cl 1.23735(12) -0.02829(17) 0.03743(6) 0.0953(5) Uani 1 1 d . . .
N1 N 0.9661(3) 0.0039(3) 0.09124(12) 0.0382(6) Uani 1 1 d . . .
O1 O 0.6300(3) -0.0979(3) 0.23817(11) 0.0536(6) Uani 1 1 d . . .
O2 O 0.5857(2) 0.1263(2) 0.21521(10) 0.0522(6) Uani 1 1 d . . .
O3 O 0.7914(3) -0.0815(3) 0.39062(12) 0.0670(8) Uani 1 1 d . . .
O4 O 0.6467(3) 0.1021(3) 0.38443(11) 0.0662(8) Uani 1 1 d . . .
O5 O 1.1416(4) 0.0686(5) 0.43688(14) 0.1107(13) Uani 1 1 d . . .
O6 O 0.9619(3) 0.2126(3) 0.41109(10) 0.0611(7) Uani 1 1 d . . .
O7 O 1.2846(3) 0.1192(4) 0.30310(16) 0.0881(10) Uani 1 1 d . . .
O8 O 1.1982(2) -0.0856(3) 0.32591(13) 0.0640(7) Uani 1 1 d . . .
Pd1 Pd 1.0000 0.0000 0.0000 0.03581(14) Uani 1 2 d S . .

loop_
_atom_site_aniso_label
_atom_site_aniso_U_11
_atom_site_aniso_U_22
_atom_site_aniso_U_33
_atom_site_aniso_U_23
_atom_site_aniso_U_13
_atom_site_aniso_U_12
C1 0.0462(18) 0.0409(17) 0.0303(15) 0.0032(13) 0.0094(13) 0.0031(14)
C2 0.0443(17) 0.0402(17) 0.0307(15) -0.0013(12) 0.0118(12) 0.0030(13)
C3 0.0346(14) 0.0387(17) 0.0280(14) -0.0022(12) 0.0068(11) -0.0035(12)
C4 0.055(2) 0.0376(17) 0.0340(16) 0.0021(13) 0.0125(14) 0.0050(15)
C5 0.0552(19) 0.0411(17) 0.0360(16) 0.0005(14) 0.0171(14) 0.0080(15)
C6 0.0370(16) 0.0404(17) 0.0269(14) 0.0028(11) 0.0076(12) 0.0011(12)
C7 0.0381(15) 0.0398(17) 0.0249(14) -0.0003(12) 0.0087(11) 0.0005(13)
C8 0.0367(16) 0.048(2) 0.0308(15) 0.0006(13) 0.0109(12) -0.0003(13)
C9 0.074(3) 0.091(3) 0.061(3) -0.011(2) -0.028(2) 0.002(2)
C10 0.0437(17) 0.058(2) 0.0281(15) -0.0012(14) 0.0077(13) -0.0028(15)
C11 0.090(3) 0.148(4) 0.051(3) 0.026(3) 0.042(2) 0.027(3)
C12 0.0426(17) 0.0451(18) 0.0345(16) 0.0001(13) 0.0053(13) -0.0017(14)
C13 0.055(2) 0.068(2) 0.0342(17) -0.0034(16) 0.0005(15) 0.0037(19)
C14 0.103(3) 0.119(4) 0.045(2) -0.029(3) 0.026(2) -0.015(3)
C15 0.043(2) 0.075(2) 0.0419(19) -0.0047(18) 0.0046(15) -0.0060(19)
C16 0.047(2) 0.102(4) 0.178(6) -0.039(4) 0.009(3) 0.024(3)
Cl1 0.0463(6) 0.1886(15) 0.0496(6) 0.0001(7) 0.0050(4) 0.0087(7)
N1 0.0414(14) 0.0457(15) 0.0292(12) -0.0003(11) 0.0107(10) 0.0012(12)
O1 0.0611(15) 0.0446(14) 0.0508(14) -0.0033(11) -0.0009(11) -0.0093(12)
O2 0.0556(14) 0.0517(14) 0.0420(13) -0.0023(11) -0.0097(10) 0.0087(11)
O3 0.097(2) 0.0643(18) 0.0455(14) 0.0195(14) 0.0282(14) 0.0104(16)
O4 0.0661(16) 0.098(2) 0.0415(14) 0.0150(14) 0.0273(12) 0.0257(15)
O5 0.128(3) 0.151(3) 0.0423(17) 0.000(2) -0.0119(17) 0.069(3)
O6 0.0657(16) 0.0794(18) 0.0389(13) -0.0134(12) 0.0111(11) 0.0012(14)
O7 0.0542(17) 0.097(2) 0.117(3) 0.003(2) 0.0255(17) -0.0226(17)
O8 0.0393(14) 0.0703(19) 0.0806(18) -0.0089(15) 0.0065(12) 0.0100(13)
Pd1 0.0369(2) 0.0472(2) 0.02449(18) -0.00289(14) 0.00855(12) -0.00135(15)

loop_
_atom_type_symbol
_atom_type_description
_atom_type_scat_dispersion_real
_atom_type_scat_dispersion_imag
_atom_type_scat_source
C C 0.0033 0.0016 'International Tables Vol C Tables 4.2.6.8 and 6.1.1.4'
H H 0.0000 0.0000 'International Tables Vol C Tables 4.2.6.8 and 6.1.1.4'
N N 0.0061 0.0033 'International Tables Vol C Tables 4.2.6.8 and 6.1.1.4'
O O 0.0106 0.0060 'International Tables Vol C Tables 4.2.6.8 and 6.1.1.4'
Cl Cl 0.1484 0.1585 'International Tables Vol C Tables 4.2.6.8 and 6.1.1.4'
Pd Pd -0.9988 1.0072 'International Tables Vol C Tables 4.2.6.8 and 6.1.1.4'

loop_
_geom_angle_atom_site_label_1
_geom_angle_atom_site_label_2
_geom_angle_atom_site_label_3
_geom_angle
_geom_angle_site_symmetry_1
_geom_angle_site_symmetry_3
_geom_angle_publ_flag
N1 C1 C2 122.2(3) . . ?
C1 C2 C3 120.2(3) . . ?
C2 C3 C4 116.9(3) . . ?
C2 C3 C6 122.9(2) . . ?
C4 C3 C6 120.1(3) . . ?
C5 C4 C3 120.2(3) . . ?
N1 C5 C4 122.3(3) . . ?
C3 C6 C12 107.9(2) . . ?
C3 C6 C7 113.0(2) . . ?
C12 C6 C7 111.9(2) . . ?
C10 C7 C8 105.7(2) . . ?
C10 C7 C6 110.7(2) . . ?
C8 C7 C6 109.4(2) . . ?
O1 C8 O2 124.8(3) . . ?
O1 C8 C7 124.1(3) . . ?
O2 C8 C7 111.1(2) . . ?
O3 C10 O4 124.4(3) . . ?
O3 C10 C7 124.9(3) . . ?
O4 C10 C7 110.6(3) . . ?
C15 C12 C13 106.1(3) . . ?
C15 C12 C6 112.5(3) . . ?
C13 C12 C6 115.5(3) . . ?
O5 C13 O6 124.2(3) . . ?
O5 C13 C12 124.2(4) . . ?
O6 C13 C12 111.5(3) . . ?
O7 C15 O8 123.5(4) . . ?
O7 C15 C12 125.2(4) . . ?
O8 C15 C12 111.3(3) . . ?
C5 N1 C1 118.1(3) . . ?
C5 N1 Pd1 120.7(2) . . ?
C1 N1 Pd1 121.2(2) . . ?
C8 O2 C9 115.7(3) . . ?
C10 O4 C11 117.7(3) . . ?
C13 O6 C14 117.3(3) . . ?
C15 O8 C16 117.8(3) . . ?
N1 Pd1 N1 180.0 . 3_755 ?
N1 Pd1 Cl1 90.14(8) . 3_755 ?
N1 Pd1 Cl1 89.86(8) 3_755 3_755 ?
N1 Pd1 Cl1 89.86(8) . . ?
N1 Pd1 Cl1 90.14(8) 3_755 . ?
Cl1 Pd1 Cl1 179.998(1) 3_755 . ?

loop_
_geom_bond_atom_site_label_1
_geom_bond_atom_site_label_2
_geom_bond_distance
_geom_bond_site_symmetry_2
_geom_bond_publ_flag
C1 N1 1.344(4) . ?
C1 C2 1.377(4) . ?
C2 C3 1.381(4) . ?
C3 C4 1.388(4) . ?
C3 C6 1.520(4) . ?
C4 C5 1.377(4) . ?
C5 N1 1.334(4) . ?
C6 C12 1.553(4) . ?
C6 C7 1.562(4) . ?
C7 C10 1.519(4) . ?
C7 C8 1.533(4) . ?
C8 O1 1.198(4) . ?
C8 O2 1.325(4) . ?
C9 O2 1.468(4) . ?
C10 O3 1.201(4) . ?
C10 O4 1.323(4) . ?
C11 O4 1.456(4) . ?
C12 C15 1.510(5) . ?
C12 C13 1.532(4) . ?
C13 O5 1.171(4) . ?
C13 O6 1.312(4) . ?
C14 O6 1.455(4) . ?
C15 O7 1.186(4) . ?
C15 O8 1.341(5) . ?
C16 O8 1.437(5) . ?
Cl1 Pd1 2.2735(11) . ?
N1 Pd1 2.019(3) . ?
Pd1 N1 2.019(3) 3_755 ?
Pd1 Cl1 2.2735(11) 3_755 ?
